data_4350172
loop_
_publ_author_name
'Renard, Sylvie L.'
'Sylvestre, Isabelle'
'Barrett, Simon A.'
'Kilner, Colin A.'
'Halcrow, Malcolm A.'

_publ_section_title
;
 Homoleptic zinc(II) complexes with first and second coordination shells
 of 5-tert-butylpyrazole.
;
_journal_issue 21
_journal_name_full 'Inorganic chemistry'
_journal_page_first 8711
_journal_page_last 8718
_journal_paper_doi 10.1021/ic052144q
_journal_volume 45
_journal_year 2006
_chemical_formula_moiety 'C48 H56 Cu N8, 2[Cl O4], 2[C H Cl3]''
_chemical_formula_sum 'C50 H58 Cl8 N8 O8 Zn'
_chemical_formula_weight 1248.01
_chemical_name_systematic
; 
Tetrakis[5-{2,4,6-trimethylphenyl}pyrazole]zinc(II) diperchlorate 
bis-chloroform solvate 
;
_space_group_IT_number 2
_space_group_name_Hall '-P 1'
_space_group_name_H-M_alt 'P -1'
_symmetry_cell_setting triclinic
_symmetry_space_group_name_H-M 'P -1'
_atom_sites_solution_hydrogens geom
_atom_sites_solution_primary direct
_atom_sites_solution_secondary difmap
_audit_creation_method SHELXL-97
_cell_angle_alpha 79.953(3)
_cell_angle_beta 79.869(3)
_cell_angle_gamma 71.219(3)
_cell_formula_units_Z 1
_cell_length_a 8.8700(4)
_cell_length_b 13.1244(6)
_cell_length_c 14.3356(7)
_cell_measurement_reflns_used 36910
_cell_measurement_temperature 150(2)
_cell_measurement_theta_max 28.60
_cell_measurement_theta_min 2.51
_cell_volume 1542.89(13)
_computing_cell_refinement 'APEX 2 software, Bruker Nonius 2004'
_computing_data_collection 'APEX 2 software, Bruker Nonius 2004'
_computing_data_reduction 'SAINT, Bruker Nonius 2004'
_computing_molecular_graphics 'ORTEX (McArdle, 1995)'
_computing_publication_material 'local program'
_computing_structure_refinement 'SHELXL-97 (Sheldrick, 1997)'
_computing_structure_solution 'SHELXS-97 (Sheldrick, 1990)'
_diffrn_ambient_temperature 150(2)
_diffrn_detector_area_resol_mean '120 microns'
_diffrn_measured_fraction_theta_full 0.990
_diffrn_measured_fraction_theta_max 0.990
_diffrn_measurement_device_type 'Bruker X8 Apex diffractometer'
_diffrn_measurement_method 'Rotation images'
_diffrn_radiation_monochromator graphite
_diffrn_radiation_source 'rotating anode'
_diffrn_radiation_type MoK\a
_diffrn_radiation_wavelength 0.71073
_diffrn_reflns_av_R_equivalents 0.0379
_diffrn_reflns_av_sigmaI/netI 0.0327
_diffrn_reflns_limit_h_max 11
_diffrn_reflns_limit_h_min -11
_diffrn_reflns_limit_k_max 16
_diffrn_reflns_limit_k_min -17
_diffrn_reflns_limit_l_max 19
_diffrn_reflns_limit_l_min -19
_diffrn_reflns_number 36910
_diffrn_reflns_theta_full 28.60
_diffrn_reflns_theta_max 28.60
_diffrn_reflns_theta_min 2.51
_exptl_absorpt_coefficient_mu 0.798
_exptl_absorpt_correction_T_max 1.033
_exptl_absorpt_correction_T_min 0.683
_exptl_absorpt_correction_type multi-scan
_exptl_absorpt_process_details
;
Sheldrick, G. M. (2002). SADABS v. 2.03. University of 
G/ottingen, Germany.
;
_exptl_crystal_colour Colourless
_exptl_crystal_density_diffrn 1.343
_exptl_crystal_density_method 'not measured'
_exptl_crystal_description Block
_exptl_crystal_F_000 644
_exptl_crystal_size_max 0.45
_exptl_crystal_size_mid 0.26
_exptl_crystal_size_min 0.13
_refine_diff_density_max 0.619
_refine_diff_density_min -0.982
_refine_diff_density_rms 0.079
_refine_ls_extinction_method none
_refine_ls_goodness_of_fit_ref 1.047
_refine_ls_hydrogen_treatment constr
_refine_ls_matrix_type full
_refine_ls_number_parameters 347
_refine_ls_number_reflns 7814
_refine_ls_number_restraints 0
_refine_ls_restrained_S_all 1.047
_refine_ls_R_factor_all 0.0676
_refine_ls_R_factor_gt 0.0501
_refine_ls_shift/su_max 0.000
_refine_ls_shift/su_mean 0.000
_refine_ls_structure_factor_coef Fsqd
_refine_ls_weighting_details 'calc w=1/[\s^2^(Fo^2^)+(0.0754P)^2^+1.6329P] where P=(Fo^2^+2Fc^2^)/3'
_refine_ls_weighting_scheme calc
_refine_ls_wR_factor_gt 0.1379
_refine_ls_wR_factor_ref 0.1515
_reflns_number_gt 6162
_reflns_number_total 7814
_reflns_threshold_expression >2sigma(I)
_cod_data_source_file ic052144qsi20051216_045557.cif
_cod_data_source_block c:\datasets\leeds\mh152\mh152
_cod_depositor_comments
;
The following automatic conversions were performed:

data item '_symmetry_cell_setting' value 'Triclinic' was changed to
'triclinic' in accordance with the
/home/saulius/struct/COD-crude-data/automatic-downloads/DataCite-retrospective/ACS/depositions/lib/dictionaries/cif_core.dic
dictionary named 'cif_core.dic' version 2.4.2 last updated on
2011-04-26.

Automatic conversion script
Id: cif_fix_values 6909 2019-04-08 15:41:33Z antanas 
;
_cod_original_cell_volume 1542.89(12)
_cod_database_code 4350172

loop_
_symmetry_equiv_pos_as_xyz
'x, y, z'
'-x, -y, -z'

loop_
_atom_site_label
_atom_site_type_symbol
_atom_site_fract_x
_atom_site_fract_y
_atom_site_fract_z
_atom_site_U_iso_or_equiv
_atom_site_adp_type
_atom_site_occupancy
_atom_site_symmetry_multiplicity
_atom_site_calc_flag
_atom_site_refinement_flags
Zn1 Zn 0.5000 0.5000 0.5000 0.02204(11) Uani 1 2 d S
N2 N 0.4977(2) 0.33778(15) 0.51216(15) 0.0258(4) Uani 1 1 d .
N3 N 0.6244(2) 0.25990(15) 0.47273(15) 0.0247(4) Uani 1 1 d .
H3 H 0.7118 0.2725 0.4401 0.030 Uiso 1 1 calc R
C4 C 0.6002(3) 0.16019(18) 0.48962(18) 0.0259(5) Uani 1 1 d .
C5 C 0.4497(3) 0.1744(2) 0.5435(2) 0.0344(6) Uani 1 1 d .
H5 H 0.3978 0.1203 0.5675 0.041 Uiso 1 1 calc R
C6 C 0.3899(3) 0.2858(2) 0.5551(2) 0.0324(5) Uani 1 1 d .
H6 H 0.2882 0.3194 0.5884 0.039 Uiso 1 1 calc R
C7 C 0.7236(3) 0.06250(18) 0.45264(18) 0.0258(5) Uani 1 1 d .
C8 C 0.7955(3) -0.0262(2) 0.51915(19) 0.0298(5) Uani 1 1 d .
C9 C 0.9104(3) -0.1175(2) 0.4844(2) 0.0352(6) Uani 1 1 d .
H9 H 0.9591 -0.1768 0.5286 0.042 Uiso 1 1 calc R
C10 C 0.9552(3) -0.1239(2) 0.3871(2) 0.0378(6) Uani 1 1 d .
C11 C 0.8822(4) -0.0356(2) 0.3228(2) 0.0391(6) Uani 1 1 d .
H11 H 0.9112 -0.0394 0.2562 0.047 Uiso 1 1 calc R
C12 C 0.7673(3) 0.0584(2) 0.35380(19) 0.0325(5) Uani 1 1 d .
C13 C 0.7490(4) -0.0258(2) 0.6268(2) 0.0433(7) Uani 1 1 d .
H13A H 0.7433 0.0445 0.6440 0.065 Uiso 1 1 calc R
H13B H 0.8298 -0.0834 0.6603 0.065 Uiso 1 1 calc R
H13C H 0.6441 -0.0384 0.6454 0.065 Uiso 1 1 calc R
C14 C 1.0788(4) -0.2263(3) 0.3521(3) 0.0547(9) Uani 1 1 d .
H14A H 1.1848 -0.2320 0.3677 0.082 Uiso 1 1 calc R
H14B H 1.0833 -0.2220 0.2828 0.082 Uiso 1 1 calc R
H14C H 1.0474 -0.2903 0.3836 0.082 Uiso 1 1 calc R
C15 C 0.6915(5) 0.1519(3) 0.2807(2) 0.0490(8) Uani 1 1 d .
H15A H 0.7481 0.2067 0.2709 0.073 Uiso 1 1 calc R
H15B H 0.5783 0.1846 0.3042 0.073 Uiso 1 1 calc R
H15C H 0.6996 0.1246 0.2200 0.073 Uiso 1 1 calc R
N16 N 0.4637(3) 0.51779(17) 0.35261(14) 0.0274(4) Uani 1 1 d .
N17 N 0.5454(2) 0.55799(17) 0.27208(14) 0.0280(4) Uani 1 1 d .
H17 H 0.6322 0.5768 0.2720 0.034 Uiso 1 1 calc R
C18 C 0.4771(3) 0.5656(2) 0.19219(18) 0.0312(5) Uani 1 1 d .
C19 C 0.3425(4) 0.5311(3) 0.2225(2) 0.0417(7) Uani 1 1 d .
H19 H 0.2676 0.5280 0.1840 0.050 Uiso 1 1 calc R
C20 C 0.3391(3) 0.5018(2) 0.32206(19) 0.0359(6) Uani 1 1 d .
H20 H 0.2597 0.4744 0.3621 0.043 Uiso 1 1 calc R
C21 C 0.5497(3) 0.6027(2) 0.09477(18) 0.0331(5) Uani 1 1 d .
C22 C 0.6978(3) 0.5370(2) 0.05258(19) 0.0359(6) Uani 1 1 d .
C23 C 0.7662(4) 0.5763(3) -0.0374(2) 0.0412(7) Uani 1 1 d .
H23 H 0.8673 0.5337 -0.0650 0.049 Uiso 1 1 calc R
C24 C 0.6898(4) 0.6757(3) -0.0871(2) 0.0441(7) Uani 1 1 d .
C25 C 0.5395(4) 0.7373(3) -0.0458(2) 0.0467(7) Uani 1 1 d .
H25 H 0.4846 0.8037 -0.0803 0.056 Uiso 1 1 calc R
C26 C 0.4678(4) 0.7038(3) 0.0450(2) 0.0420(7) Uani 1 1 d .
C27 C 0.7802(4) 0.4252(3) 0.1013(2) 0.0519(8) Uani 1 1 d .
H27A H 0.8659 0.3856 0.0559 0.078 Uiso 1 1 calc R
H27B H 0.7017 0.3852 0.1232 0.078 Uiso 1 1 calc R
H27C H 0.8263 0.4327 0.1561 0.078 Uiso 1 1 calc R
C28 C 0.7654(5) 0.7166(4) -0.1846(2) 0.0624(10) Uani 1 1 d .
H28A H 0.8823 0.6849 -0.1900 0.094 Uiso 1 1 calc R
H28B H 0.7378 0.7959 -0.1914 0.094 Uiso 1 1 calc R
H28C H 0.7245 0.6953 -0.2351 0.094 Uiso 1 1 calc R
C29 C 0.3064(5) 0.7738(3) 0.0872(3) 0.0693(12) Uani 1 1 d .
H29A H 0.2267 0.7347 0.0951 0.104 Uiso 1 1 calc R
H29B H 0.2722 0.8414 0.0443 0.104 Uiso 1 1 calc R
H29C H 0.3159 0.7905 0.1496 0.104 Uiso 1 1 calc R
Cl30 Cl 0.90016(6) 0.42389(4) 0.38689(4) 0.02615(14) Uani 1 1 d .
O31 O 0.7715(2) 0.45201(15) 0.46687(13) 0.0324(4) Uani 1 1 d .
O32 O 0.8784(2) 0.33593(15) 0.34649(14) 0.0346(4) Uani 1 1 d .
O33 O 0.8864(2) 0.51828(16) 0.31455(15) 0.0391(5) Uani 1 1 d .
O34 O 1.0526(2) 0.39037(17) 0.42217(15) 0.0383(4) Uani 1 1 d .
C35 C 0.2578(6) 0.1668(4) 0.9060(4) 0.0859(14) Uani 1 1 d .
H35 H 0.3039 0.1980 0.9490 0.103 Uiso 1 1 calc R
Cl36 Cl 0.1319(3) 0.09603(19) 0.97717(18) 0.1607(10) Uani 1 1 d .
Cl37 Cl 0.4175(3) 0.0775(2) 0.84022(19) 0.1482(8) Uani 1 1 d .
Cl38 Cl 0.1459(2) 0.27399(12) 0.83049(11) 0.1035(5) Uani 1 1 d .

loop_
_atom_site_aniso_label
_atom_site_aniso_U_11
_atom_site_aniso_U_22
_atom_site_aniso_U_33
_atom_site_aniso_U_23
_atom_site_aniso_U_13
_atom_site_aniso_U_12
Zn1 0.0256(2) 0.01717(18) 0.02260(19) -0.00292(13) 0.00327(14) -0.00858(14)
N2 0.0260(10) 0.0191(9) 0.0312(10) -0.0046(8) 0.0024(8) -0.0074(8)
N3 0.0244(9) 0.0186(9) 0.0308(10) -0.0035(7) 0.0009(8) -0.0083(7)
C4 0.0279(11) 0.0189(10) 0.0325(12) -0.0014(9) -0.0061(9) -0.0093(9)
C5 0.0302(13) 0.0226(11) 0.0505(16) -0.0034(10) 0.0025(11) -0.0130(10)
C6 0.0289(12) 0.0258(12) 0.0415(14) -0.0046(10) 0.0067(10) -0.0124(10)
C7 0.0255(11) 0.0194(10) 0.0336(12) -0.0032(9) -0.0050(9) -0.0075(9)
C8 0.0296(12) 0.0228(11) 0.0372(13) 0.0010(10) -0.0054(10) -0.0103(10)
C9 0.0313(13) 0.0238(12) 0.0466(16) 0.0019(11) -0.0090(11) -0.0043(10)
C10 0.0331(14) 0.0267(12) 0.0501(17) -0.0083(11) -0.0034(12) -0.0033(11)
C11 0.0436(16) 0.0348(14) 0.0359(14) -0.0099(11) -0.0020(12) -0.0065(12)
C12 0.0397(14) 0.0243(11) 0.0336(13) -0.0029(10) -0.0089(11) -0.0079(10)
C13 0.0524(18) 0.0354(15) 0.0360(15) 0.0045(12) -0.0057(13) -0.0092(13)
C14 0.0484(19) 0.0397(17) 0.063(2) -0.0154(15) -0.0028(16) 0.0067(14)
C15 0.072(2) 0.0359(15) 0.0338(15) -0.0009(12) -0.0172(15) -0.0048(15)
N16 0.0295(10) 0.0285(10) 0.0251(10) -0.0025(8) 0.0029(8) -0.0138(8)
N17 0.0268(10) 0.0326(11) 0.0244(10) 0.0007(8) 0.0014(8) -0.0134(9)
C18 0.0327(13) 0.0365(13) 0.0238(12) -0.0015(10) -0.0008(10) -0.0123(11)
C19 0.0421(16) 0.0602(19) 0.0309(14) -0.0040(13) -0.0066(12) -0.0264(14)
C20 0.0365(14) 0.0466(15) 0.0313(13) -0.0057(11) 0.0020(11) -0.0245(12)
C21 0.0332(13) 0.0419(14) 0.0234(12) 0.0010(10) -0.0015(10) -0.0140(11)
C22 0.0382(14) 0.0446(15) 0.0246(12) -0.0040(11) -0.0037(10) -0.0124(12)
C23 0.0396(15) 0.0558(18) 0.0259(13) -0.0062(12) 0.0027(11) -0.0142(13)
C24 0.0494(17) 0.0602(19) 0.0237(13) 0.0010(12) -0.0005(12) -0.0233(15)
C25 0.0479(17) 0.0519(18) 0.0337(15) 0.0117(13) -0.0062(13) -0.0147(15)
C26 0.0363(15) 0.0512(17) 0.0318(14) 0.0051(12) -0.0024(11) -0.0107(13)
C27 0.055(2) 0.0486(18) 0.0391(17) -0.0033(14) 0.0040(14) -0.0040(15)
C28 0.068(2) 0.078(3) 0.0336(17) 0.0095(16) 0.0061(16) -0.027(2)
C29 0.049(2) 0.065(2) 0.062(2) 0.0171(19) 0.0078(17) 0.0056(18)
Cl30 0.0204(3) 0.0246(3) 0.0314(3) -0.0023(2) 0.0038(2) -0.0084(2)
O31 0.0244(9) 0.0350(10) 0.0361(10) -0.0099(8) 0.0070(7) -0.0094(7)
O32 0.0364(10) 0.0329(9) 0.0359(10) -0.0094(8) 0.0061(8) -0.0153(8)
O33 0.0388(10) 0.0308(9) 0.0427(11) 0.0073(8) 0.0015(8) -0.0133(8)
O34 0.0214(9) 0.0418(11) 0.0493(12) 0.0004(9) -0.0021(8) -0.0107(8)
C35 0.084(3) 0.087(3) 0.097(4) -0.002(3) -0.032(3) -0.034(3)
Cl36 0.1271(15) 0.1477(17) 0.184(2) 0.0919(15) -0.0346(14) -0.0606(13)
Cl37 0.1212(15) 0.1420(17) 0.182(2) -0.0584(16) -0.0195(14) -0.0213(13)
Cl38 0.1304(12) 0.0878(9) 0.1062(11) 0.0245(8) -0.0479(9) -0.0540(9)

loop_
_atom_type_symbol
_atom_type_description
_atom_type_scat_dispersion_real
_atom_type_scat_dispersion_imag
_atom_type_scat_source
C C 0.0033 0.0016 'International Tables Vol C Tables 4.2.6.8 and 6.1.1.4'
H H 0.0000 0.0000 'International Tables Vol C Tables 4.2.6.8 and 6.1.1.4'
N N 0.0061 0.0033 'International Tables Vol C Tables 4.2.6.8 and 6.1.1.4'
Zn Zn 0.2839 1.4301 'International Tables Vol C Tables 4.2.6.8 and 6.1.1.4'
Cl Cl 0.1484 0.1585 'International Tables Vol C Tables 4.2.6.8 and 6.1.1.4'
O O 0.0106 0.0060 'International Tables Vol C Tables 4.2.6.8 and 6.1.1.4'

loop_
_geom_angle_atom_site_label_1
_geom_angle_atom_site_label_2
_geom_angle_atom_site_label_3
_geom_angle
_geom_angle_site_symmetry_1
_geom_angle_site_symmetry_3
N2 Zn1 N2 180.0 . 2_666
N2 Zn1 N16 91.88(8) . 2_666
N2 Zn1 N16 88.12(8) . .
N16 Zn1 N16 180.0 2_666 .
N2 Zn1 O31 87.56(7) . 2_666
N16 Zn1 O31 86.16(7) . 2_666
N2 Zn1 O31 92.44(7) . .
N16 Zn1 O31 93.84(7) . .
O31 Zn1 O31 180.0 2_666 .
C6 N2 N3 105.19(19) . .
C6 N2 Zn1 133.32(17) . .
N3 N2 Zn1 121.49(14) . .
N2 N3 C4 112.42(19) . .
N3 C4 C5 106.0(2) . .
N3 C4 C7 121.6(2) . .
C5 C4 C7 132.4(2) . .
C4 C5 C6 105.9(2) . .
N2 C6 C5 110.5(2) . .
C12 C7 C8 120.4(2) . .
C12 C7 C4 120.7(2) . .
C8 C7 C4 118.9(2) . .
C9 C8 C7 118.7(2) . .
C9 C8 C13 119.2(2) . .
C7 C8 C13 122.0(2) . .
C10 C9 C8 122.1(2) . .
C9 C10 C11 118.2(2) . .
C9 C10 C14 120.3(3) . .
C11 C10 C14 121.5(3) . .
C10 C11 C12 122.2(3) . .
C7 C12 C11 118.4(2) . .
C7 C12 C15 121.6(2) . .
C11 C12 C15 119.9(3) . .
C20 N16 N17 104.9(2) . .
C20 N16 Zn1 125.08(17) . .
N17 N16 Zn1 129.66(16) . .
C18 N17 N16 112.3(2) . .
N17 C18 C19 106.1(2) . .
N17 C18 C21 122.0(2) . .
C19 C18 C21 131.9(2) . .
C18 C19 C20 106.1(2) . .
N16 C20 C19 110.7(2) . .
C22 C21 C26 120.5(2) . .
C22 C21 C18 120.1(2) . .
C26 C21 C18 119.4(2) . .
C23 C22 C21 118.7(3) . .
C23 C22 C27 120.2(3) . .
C21 C22 C27 121.1(2) . .
C24 C23 C22 122.0(3) . .
C23 C24 C25 118.4(3) . .
C23 C24 C28 121.2(3) . .
C25 C24 C28 120.4(3) . .
C24 C25 C26 122.1(3) . .
C25 C26 C21 118.3(3) . .
C25 C26 C29 120.2(3) . .
C21 C26 C29 121.5(3) . .
O34 Cl30 O32 110.55(12) . .
O34 Cl30 O33 110.93(12) . .
O32 Cl30 O33 109.43(12) . .
O34 Cl30 O31 109.00(12) . .
O32 Cl30 O31 107.90(11) . .
O33 Cl30 O31 108.96(11) . .
Cl30 O31 Zn1 140.64(12) . .
Cl38 C35 Cl36 109.9(3) . .
Cl38 C35 Cl37 111.4(3) . .
Cl36 C35 Cl37 110.3(3) . .

loop_
_geom_bond_atom_site_label_1
_geom_bond_atom_site_label_2
_geom_bond_distance
Zn1 N2 2.1120(19)
Zn1 N16 2.154(2)
Zn1 O31 2.2686(17)
N2 C6 1.351(3)
N2 N3 1.366(3)
N3 C4 1.367(3)
C4 C5 1.393(4)
C4 C7 1.501(3)
C5 C6 1.415(3)
C7 C12 1.407(4)
C7 C8 1.421(3)
C8 C9 1.402(4)
C8 C13 1.526(4)
C9 C10 1.391(4)
C10 C11 1.401(4)
C10 C14 1.534(4)
C11 C12 1.408(4)
C12 C15 1.524(4)
N16 C20 1.346(3)
N16 N17 1.370(3)
N17 C18 1.362(3)
C18 C19 1.384(4)
C18 C21 1.500(3)
C19 C20 1.410(4)
C21 C22 1.416(4)
C21 C26 1.425(4)
C22 C23 1.412(4)
C22 C27 1.519(4)
C23 C24 1.394(5)
C24 C25 1.406(5)
C24 C28 1.527(4)
C25 C26 1.408(4)
C26 C29 1.518(5)
Cl30 O34 1.4346(19)
Cl30 O32 1.4565(19)
Cl30 O33 1.4574(19)
Cl30 O31 1.4729(18)
C35 Cl38 1.756(5)
C35 Cl36 1.757(6)
C35 Cl37 1.765(6)

loop_
_geom_hbond_atom_site_label_D
_geom_hbond_atom_site_label_H
_geom_hbond_atom_site_label_A
_geom_hbond_distance_DH
_geom_hbond_distance_HA
_geom_hbond_distance_DA
_geom_hbond_angle_DHA
N3 H3 O32 0.88 2.09 2.955(3) 165.7
N17 H17 O33 0.88 2.29 3.051(3) 144.5
